data_1566263
loop_
_publ_author_name
'Jakub Plasil'
'Jan Hlousek'
'Anatoly V. Kasatkin'
'Milan Novak'
'Jiri Cejka'
'Ladislav Lapcak'

_publ_section_title
;
 Svornostite, K2Mg[(UO2)(SO4)2]2 . 8H2O, a new uranyl sulfate mineral from
 Jachymov, Czech Republic
;
_journal_name_full 'Journal of GeoSciences'
_journal_page_first 113
_journal_page_last 121
_journal_paper_doi 10.3190/jgeosci.192
_journal_volume 60
_journal_year 2015
_chemical_formula_sum 'Ca0 K2 Mg Na0 O28 S4 U2'
_chemical_formula_weight 1154.8
_space_group_IT_number 31
_space_group_name_Hall 'P 2ac -2'
_space_group_name_H-M_alt 'P m n 21'
_symmetry_cell_setting orthorhombic
_symmetry_Int_Tables_number 31
_symmetry_space_group_name_Hall 'P 2ac -2'
_symmetry_space_group_name_H-M 'P m n 21'
_cell_angle_alpha 90
_cell_angle_beta 90
_cell_angle_gamma 90
_cell_formula_units_Z 2
_cell_length_a 12.7850(3)
_cell_length_b 8.2683(4)
_cell_length_c 11.2163(3)
_cell_measurement_temperature 300
_cell_volume 1185.68(7)
_diffrn_ambient_temperature 300
_diffrn_measured_fraction_theta_full 0.98
_diffrn_measured_fraction_theta_max 0.96
_diffrn_measurement_device_type 'Oxford Diffraction Gemini'
_diffrn_measurement_method omega
_diffrn_radiation_monochromator graphite
_diffrn_radiation_probe x-ray
_diffrn_radiation_source 'X-ray tube'
_diffrn_radiation_type 'Mo K\a'
_diffrn_radiation_wavelength 0.71073
_diffrn_reflns_av_R_equivalents 0.0474
_diffrn_reflns_av_unetI/netI 0.0274
_diffrn_reflns_limit_h_max 16
_diffrn_reflns_limit_h_min -17
_diffrn_reflns_limit_k_max 11
_diffrn_reflns_limit_k_min -11
_diffrn_reflns_limit_l_max 14
_diffrn_reflns_limit_l_min -14
_diffrn_reflns_number 19142
_diffrn_reflns_theta_full 28.93
_diffrn_reflns_theta_max 29.3
_diffrn_reflns_theta_min 2.93
_exptl_absorpt_coefficient_mu 14.49
_exptl_absorpt_correction_T_max 1.0
_exptl_absorpt_correction_T_min 0.5743
_exptl_absorpt_correction_type multi-scan
_exptl_crystal_colour yellow
_exptl_crystal_density_diffrn 3.2345
_exptl_crystal_F_000 1044
_exptl_crystal_size_max 0.235
_exptl_crystal_size_mid 0.068
_exptl_crystal_size_min 0.052
_refine_diff_density_max 1.40
_refine_diff_density_min -0.98
_refine_ls_abs_structure_details '  1410 of Friedel pairs used in the refinement'
_refine_ls_abs_structure_Flack 0.018(9)
_refine_ls_extinction_method none
_refine_ls_goodness_of_fit_gt 1.38
_refine_ls_goodness_of_fit_ref 1.34
_refine_ls_number_constraints 1
_refine_ls_number_parameters 179
_refine_ls_number_reflns 3108
_refine_ls_number_restraints 0
_refine_ls_R_factor_all 0.0280
_refine_ls_R_factor_gt 0.0230
_refine_ls_shift/su_max 0.0283
_refine_ls_shift/su_mean 0.0023
_refine_ls_structure_factor_coef Fsqd
_refine_ls_weighting_details w=1/(\s^2^(I)+0.0004I^2^)
_refine_ls_weighting_scheme sigma
_refine_ls_wR_factor_gt 0.0567
_refine_ls_wR_factor_ref 0.0587
_reflns_number_gt 2745
_reflns_number_total 3108
_reflns_threshold_expression I>3\s(I)
_cod_data_source_file jgeosci.192_plasil_supplement.cif
_cod_data_source_block I
_cod_original_sg_symbol_Hall 'P -2x;-2yac;2zac'
_cod_original_formula_sum 'Ca0 K2 Mg1 Na0 O28 S4 U2'
_cod_database_code 1566263

loop_
_space_group_symop_id
_space_group_symop_operation_xyz
1 x,y,z
2 -x+1/2,-y,z+1/2
3 x+1/2,-y,z+1/2
4 -x,y,z

loop_
_atom_site_label
_atom_site_type_symbol
_atom_site_fract_x
_atom_site_fract_y
_atom_site_fract_z
_atom_site_adp_type
_atom_site_U_iso_or_equiv
_atom_site_site_symmetry_multiplicity
_atom_site_occupancy
_atom_site_calc_flag
_atom_site_refinement_flags
_atom_site_disorder_assembly
_atom_site_disorder_group
U1 U 0.755070(14) 0.61283(2) 0.85798(4) Uani 0.01161(6) 4 1 d . . .
S1 S 0.74623(12) 0.2420(3) 0.6685(2) Uani 0.0156(6) 4 1 d . . .
K1 K 0.5 0.2719(3) 0.8707(3) Uani 0.0351(7) 2 1 d . . .
O1 O 1 0.1964(12) 0.8516(10) Uani 0.061(3) 2 1 d . . .
O2 O 0.6640(4) 0.1643(6) 0.7344(5) Uani 0.0320(17) 4 1 d . . .
O3 O 0.6577(4) 0.2552(6) 1.0454(5) Uani 0.0274(16) 4 1 d . . .
O4 O 0.8137(4) 0.3955(5) 0.9763(5) Uani 0.0221(17) 4 1 d . . .
S2 S 0.77026(15) 0.2595(3) 1.0488(2) Uani 0.0127(5) 4 1 d . . .
O5 O 0.8405(4) 0.1447(6) 0.6649(5) Uani 0.0257(16) 4 1 d . . .
O6 O 0.8206(5) 0.1104(5) 1.0052(5) Uani 0.0306(19) 4 1 d . . .
O7 O 0.8086(4) 0.2879(6) 1.1735(4) Uani 0.0230(15) 4 1 d . . .
O8 O 0.7089(4) 0.9027(5) 0.8698(7) Uani 0.0265(15) 4 1 d . . .
O9 O 0.7065(4) 0.2736(6) 0.5468(4) Uani 0.0216(15) 4 1 d . . .
O10 O 1 0.9163(9) 0.6856(7) Uiso 0.0145(17) 2 1 d . . .
O11 O 0.5 0.4422(10) 0.6289(7) Uani 0.041(3) 2 1 d . . .
O12 O 0.8850(3) 0.6619(6) 0.8231(4) Uani 0.0231(15) 4 1 d . . .
O13 O 0.6239(3) 0.5657(6) 0.8945(4) Uani 0.0231(15) 4 1 d . . .
K2 K 1 0.8826(4) 1.0339(4) Uani 0.0475(11) 2 1 d . . .
O14 O 1 0.1207(16) 1.2173(10) Uani 0.071(5) 2 1 d . . .
O15 O 1 1.0993(12) 0.4828(9) Uani 0.041(3) 2 1 d . . .
O16 O 0.7725(5) 0.4015(7) 0.7218(6) Uani 0.038(2) 4 1 d . . .
O17 O 1 0.4055(8) 0.6389(6) Uani 0.023(2) 2 1 d . . .
Mg1 Mg 1 0.1579(4) 0.6665(3) Uani 0.0288(11) 2 1 d . . .

loop_
_atom_site_aniso_label
_atom_site_aniso_type_symbol
_atom_site_aniso_U_11
_atom_site_aniso_U_22
_atom_site_aniso_U_33
_atom_site_aniso_U_12
_atom_site_aniso_U_13
_atom_site_aniso_U_23
U1 U 0.01420(11) 0.01179(11) 0.00883(10) -0.00062(8) 0.00013(18) 0.0000(2)
S1 S 0.0217(11) 0.0133(11) 0.0118(10) 0.0014(7) -0.0004(6) -0.0003(8)
K1 K 0.0203(10) 0.0527(14) 0.0323(14) 0 0 -0.0038(14)
O1 O 0.023(4) 0.134(8) 0.027(4) 0 0 -0.020(7)
O2 O 0.029(3) 0.037(3) 0.031(3) 0.009(2) 0.015(2) 0.019(2)
O3 O 0.021(3) 0.034(3) 0.028(3) -0.005(2) -0.003(2) 0.009(2)
O4 O 0.024(3) 0.019(3) 0.024(3) -0.002(2) -0.001(2) 0.0127(19)
S2 S 0.0186(8) 0.0116(10) 0.0078(9) -0.0008(8) 0.0003(8) 0.0000(7)
O5 O 0.019(3) 0.022(3) 0.036(3) 0.006(2) 0.002(2) -0.005(2)
O6 O 0.038(4) 0.020(3) 0.035(3) 0.007(2) -0.008(3) -0.011(2)
O7 O 0.028(3) 0.027(3) 0.014(2) 0.006(2) 0.002(2) -0.0063(19)
O8 O 0.045(3) 0.011(2) 0.024(3) 0.0012(18) -0.006(3) 0.005(2)
O9 O 0.032(3) 0.026(3) 0.007(2) 0.001(2) -0.002(2) 0.0019(18)
O11 O 0.032(5) 0.039(5) 0.052(5) 0 0 -0.003(4)
O12 O 0.015(2) 0.030(3) 0.024(3) -0.004(2) 0.0044(17) 0.0032(18)
O13 O 0.017(2) 0.026(2) 0.027(3) -0.004(2) -0.0009(17) 0.0075(18)
K2 K 0.0288(16) 0.0395(19) 0.074(2) 0 0 0.0004(15)
O14 O 0.077(10) 0.090(10) 0.046(7) 0 0 0.018(5)
O15 O 0.012(4) 0.067(7) 0.043(6) 0 0 0.024(4)
O16 O 0.064(5) 0.021(3) 0.028(3) 0.008(3) -0.008(3) -0.015(2)
O17 O 0.010(3) 0.028(4) 0.030(4) 0 0 0.002(3)
Mg1 Mg 0.0248(19) 0.030(2) 0.0316(19) 0 0 0.0017(15)

loop_
_atom_type_symbol
_atom_type_scat_dispersion_real
_atom_type_scat_dispersion_imag
_atom_type_scat_source
Ca 0.2262 0.3064 'International Tables Vol C tables 4.2.6.8 and 6.1.1.1'
K 0.2009 0.2494 'International Tables Vol C tables 4.2.6.8 and 6.1.1.1'
Mg 0.0486 0.0363 'International Tables Vol C tables 4.2.6.8 and 6.1.1.1'
Na 0.0362 0.0249 'International Tables Vol C tables 4.2.6.8 and 6.1.1.1'
O 0.0106 0.0060 'International Tables Vol C tables 4.2.6.8 and 6.1.1.1'
S 0.1246 0.1234 'International Tables Vol C tables 4.2.6.8 and 6.1.1.1'
U -9.6767 9.6646 'International Tables Vol C tables 4.2.6.8 and 6.1.1.1'

loop_
_geom_bond_atom_site_label_1
_geom_bond_atom_site_label_2
_geom_bond_site_symmetry_1
_geom_bond_site_symmetry_2
_geom_bond_distance
U1 O4 . . 2.356(5)
U1 O7 . 2_664 2.370(5)
U1 O8 . . 2.472(4)
U1 O9 . 2_665 2.368(5)
U1 O12 . . 1.754(4)
U1 O13 . . 1.770(4)
U1 O16 . . 2.331(6)
S1 O2 . . 1.436(6)
S1 O5 . . 1.449(5)
S1 O9 . . 1.480(5)
S1 O16 . . 1.486(6)
S1 Mg1 . . 3.3181(18)
K1 O2 . . 2.743(6)
K1 O2 . 4_655 2.743(6)
K1 O3 . . 2.815(5)
K1 O3 . 4_655 2.815(5)
K1 O11 . . 3.056(9)
K1 O13 . . 2.912(5)
K1 O13 . 4_655 2.912(5)
K1 O15 . 2_665 3.317(10)
O1 O4 . . 3.216(9)
O1 O4 . 4_755 3.216(9)
O1 O5 . . 2.954(9)
O1 O5 . 4_755 2.954(9)
O1 O6 . . 2.955(9)
O1 O6 . 4_755 2.955(9)
O1 O10 . 1_545 2.971(13)
O1 K2 . 1_545 3.304(11)
O1 O17 . . 2.946(13)
O1 Mg1 . . 2.100(11)
O2 O5 . . 2.392(7)
O2 O8 . 1_545 2.704(7)
O2 O9 . . 2.354(7)
O2 O11 . . 3.329(8)
O2 K2 . 2_664 3.099(6)
O2 O14 . 2_654 3.160(11)
O2 O16 . . 2.406(8)
O3 O4 . . 2.434(7)
O3 S2 . . 1.440(5)
O3 O6 . . 2.445(7)
O3 O7 . . 2.421(7)
O3 O10 . 2_665 2.924(7)
O3 O12 . 2_665 3.235(7)
O3 O13 . . 3.106(7)
O4 S2 . . 1.495(5)
O4 O6 . . 2.381(6)
O4 O7 . . 2.385(7)
O4 O9 . 2_665 2.860(6)
O4 O11 . 2_665 3.225(7)
O4 O12 . . 2.939(6)
O4 O13 . . 2.952(7)
O4 O16 . . 2.903(8)
S2 O6 . . 1.474(5)
S2 O7 . . 1.501(5)
O5 O8 . 2_664 3.392(9)
O5 O9 . . 2.413(7)
O5 O10 . 1_545 2.789(7)
O5 O15 . 1_545 2.910(9)
O5 O16 . . 2.381(8)
O5 O17 . . 2.982(7)
O5 Mg1 . . 2.042(5)
O6 O7 . . 2.397(7)
O6 O8 . 1_545 2.701(8)
O6 O9 . 2_655 3.227(6)
O6 K2 . 1_545 2.985(6)
O6 O14 . . 3.305(10)
O7 O8 . 2_665 2.717(8)
O7 O11 . 2_665 3.349(7)
O7 O12 . 2_665 3.019(6)
O7 O13 . 2_665 2.890(6)
O7 O14 . . 2.853(8)
O7 O16 . 2_665 2.822(8)
O8 O9 . 2_665 2.690(8)
O8 O12 . . 3.050(7)
O8 O13 . . 3.004(6)
O8 O14 . 2_664 3.178(9)
O8 O15 . 2_675 2.957(7)
O9 O11 . . 3.125(6)
O9 O12 . 2_664 2.819(6)
O9 O13 . 2_664 3.064(6)
O9 K2 . 2_664 2.943(5)
O9 O16 . . 2.384(8)
O10 O12 . . 2.994(8)
O10 O12 . 4_755 2.994(8)
O10 O15 . . 2.732(12)
O10 Mg1 . 1_565 2.009(8)
O11 K2 . 2_664 2.889(9)
O12 O12 . 4_755 2.941(6)
O12 K2 . . 3.329(5)
O12 O16 . . 2.828(8)
O12 O17 . . 3.305(7)
O13 O13 . 4_655 3.167(6)
O13 O15 . 2_675 3.341(10)
O13 O16 . . 3.034(8)
O13 O17 . 2_665 3.175(7)
K2 O14 . 1_565 2.847(13)
O14 O15 . 1_546 2.984(15)
O15 O17 . 1_565 3.078(12)
O15 Mg1 . 1_565 2.117(10)
O16 O17 . . 3.054(7)
O17 Mg1 . . 2.070(7)

loop_
_twin_individual_id
_twin_individual_mass_fraction_refined
_twin_individual_twin_matrix_11
_twin_individual_twin_matrix_12
_twin_individual_twin_matrix_13
_twin_individual_twin_matrix_21
_twin_individual_twin_matrix_22
_twin_individual_twin_matrix_23
_twin_individual_twin_matrix_31
_twin_individual_twin_matrix_32
_twin_individual_twin_matrix_33
1 0.982(9) 1 0 0 0 1 0 0 0 1
2 0.018(9) -1 0 0 0 -1 0 0 0 -1
